data_2224071
loop_
_publ_author_name
'Zhang, Guang-You'
'Chen, Di-Juan'
'Wang, Shu-Hong'
'Yang, Ting'
'Chang, Jian-Guo'

_publ_section_title 2,4-Dichloro-6-((1<i>R</i>)-1-{[(<i>R</i>)-(2-chlorophenyl)(cyclopentyl)methyl]amino}ethyl)phenol
_journal_coeditor_code XU2619
_journal_issue 11
_journal_name_full 'Acta Crystallographica Section E'
_journal_page_first o2759
_journal_paper_doi 10.1107/S1600536809041403
_journal_volume 65
_journal_year 2009
_chemical_formula_iupac 'C20 H22 Cl3 N O'
_chemical_formula_moiety 'C20 H22 Cl3 N O'
_chemical_formula_sum 'C20 H22 Cl3 N O'
_chemical_formula_weight 398.74
_chemical_name_systematic
;
2,4-Dichloro-6-((1<i>R</i>)-1-{[(<i>R</i>)-(2-
chlorophenyl)(cyclopentyl)methyl]amino}ethyl)phenol
;
_space_group_IT_number 19
_symmetry_cell_setting orthorhombic
_symmetry_space_group_name_Hall 'P 2ac 2ab'
_symmetry_space_group_name_H-M 'P 21 21 21'
_atom_sites_solution_hydrogens geom
_atom_sites_solution_primary direct
_atom_sites_solution_secondary difmap
_audit_creation_method SHELXL-97
_cell_angle_alpha 90.00
_cell_angle_beta 90.00
_cell_angle_gamma 90.00
_cell_formula_units_Z 4
_cell_length_a 8.4132(7)
_cell_length_b 13.6767(10)
_cell_length_c 17.0018(14)
_cell_measurement_reflns_used 4018
_cell_measurement_temperature 298(2)
_cell_measurement_theta_max 23.82
_cell_measurement_theta_min 2.40
_cell_volume 1956.3(3)
_computing_cell_refinement 'SAINT (Bruker, 1999)'
_computing_data_collection 'SMART (Bruker, 1999)'
_computing_data_reduction 'SAINT (Bruker, 1999)'
_computing_molecular_graphics 'SHELXTL (Sheldrick, 2008)'
_computing_publication_material 'SHELXTL (Sheldrick, 2008)'
_computing_structure_refinement 'SHELXTL (Sheldrick, 2008)'
_computing_structure_solution 'SHELXTL (Sheldrick, 2008)'
_diffrn_ambient_temperature 298(2)
_diffrn_measured_fraction_theta_full 0.999
_diffrn_measured_fraction_theta_max 0.999
_diffrn_measurement_device_type 'Bruker SMART CCD area-detector'
_diffrn_measurement_method '\f and \w'
_diffrn_radiation_monochromator graphite
_diffrn_radiation_source 'fine-focus sealed tube'
_diffrn_radiation_type MoK\a
_diffrn_radiation_wavelength 0.71073
_diffrn_reflns_av_R_equivalents 0.0217
_diffrn_reflns_av_sigmaI/netI 0.0237
_diffrn_reflns_limit_h_max 10
_diffrn_reflns_limit_h_min -9
_diffrn_reflns_limit_k_max 13
_diffrn_reflns_limit_k_min -16
_diffrn_reflns_limit_l_max 19
_diffrn_reflns_limit_l_min -20
_diffrn_reflns_number 10361
_diffrn_reflns_theta_full 25.05
_diffrn_reflns_theta_max 25.05
_diffrn_reflns_theta_min 1.91
_diffrn_standards_number 0
_exptl_absorpt_coefficient_mu 0.476
_exptl_absorpt_correction_T_max 0.9450
_exptl_absorpt_correction_T_min 0.9066
_exptl_absorpt_correction_type multi-scan
_exptl_absorpt_process_details '(SADABS; Sheldrick, 1996)'
_exptl_crystal_colour colorless
_exptl_crystal_density_diffrn 1.354
_exptl_crystal_density_method 'not measured'
_exptl_crystal_description plate
_exptl_crystal_F_000 832
_exptl_crystal_size_max 0.21
_exptl_crystal_size_mid 0.16
_exptl_crystal_size_min 0.12
_refine_diff_density_max 0.195
_refine_diff_density_min -0.180
_refine_ls_abs_structure_details 'Flack (1983), 1464 Friedel pairs'
_refine_ls_abs_structure_Flack 0.00(7)
_refine_ls_extinction_method none
_refine_ls_goodness_of_fit_ref 1.043
_refine_ls_hydrogen_treatment constr
_refine_ls_matrix_type full
_refine_ls_number_parameters 227
_refine_ls_number_reflns 3453
_refine_ls_number_restraints 0
_refine_ls_restrained_S_all 1.043
_refine_ls_R_factor_all 0.0435
_refine_ls_R_factor_gt 0.0355
_refine_ls_shift/su_max 0.001
_refine_ls_shift/su_mean 0.000
_refine_ls_structure_factor_coef Fsqd
_refine_ls_weighting_details 'calc w=1/[\s^2^(Fo^2^)+(0.0479P)^2^+0.4088P] where P=(Fo^2^+2Fc^2^)/3'
_refine_ls_weighting_scheme calc
_refine_ls_wR_factor_gt 0.0902
_refine_ls_wR_factor_ref 0.0957
_reflns_number_gt 3005
_reflns_number_total 3453
_reflns_threshold_expression I>2\s(I)
_cod_data_source_file xu2619.cif
_cod_data_source_block I
_cod_depositor_comments
;
The following automatic conversions were performed:
'_symmetry_cell_setting' value 'Orthorhombic' changed to 'orthorhombic'
according to '/home/saulius/struct/CIF-dictionaries/cif_core.dic'
dictionary named 'cif_core.dic' version 2.4.1 from 2010-06-29.

Automatic conversion script
Id: cif_fix_enum 1527 2010-12-29 10:47:43Z saulius 

The following automatic conversions were performed:

'_symmetry_cell_setting' value 'Orthorhombic' changed to
'orthorhombic' according to
/home/saulius/struct/CIF-dictionaries/cif_core.dic dictionary named
'cif_core.dic' version 2.4.1 from 2010-06-29.

Automatic conversion script
Id: cif_fix_values 1715 2011-07-08 13:25:40Z adriana 
;
_cod_database_code 2224071
_cod_database_fobs_code 2224071

loop_
_symmetry_equiv_pos_as_xyz
'x, y, z'
'-x+1/2, -y, z+1/2'
'-x, y+1/2, -z+1/2'
'x+1/2, -y+1/2, -z'

loop_
_atom_site_type_symbol
_atom_site_label
_atom_site_fract_x
_atom_site_fract_y
_atom_site_fract_z
_atom_site_U_iso_or_equiv
_atom_site_adp_type
_atom_site_calc_flag
_atom_site_refinement_flags
_atom_site_occupancy
_atom_site_disorder_assembly
_atom_site_disorder_group
Cl Cl1 0.74492(12) 0.20053(6) 0.65026(5) 0.0892(3) Uani d . 1 . .
Cl Cl2 0.77477(11) 0.32755(7) 0.35243(5) 0.0818(3) Uani d . 1 . .
Cl Cl3 0.17174(12) 0.73428(6) 0.60165(5) 0.0812(3) Uani d . 1 . .
N N1 0.4064(2) 0.58218(15) 0.51047(11) 0.0438(5) Uani d . 1 . .
H H1N 0.3999 0.6424 0.5201 0.053 Uiso d R 1 . .
O O1 0.6034(2) 0.49741(14) 0.41237(10) 0.0568(5) Uani d . 1 . .
H H1A 0.5277 0.5427 0.4341 0.068 Uiso d R 1 . .
C C1 0.6303(3) 0.42963(19) 0.46839(14) 0.0444(6) Uani d . 1 . .
C C2 0.5780(3) 0.44142(18) 0.54534(14) 0.0421(5) Uani d . 1 . .
C C3 0.6114(3) 0.36909(19) 0.60025(16) 0.0498(6) Uani d . 1 . .
H H3 0.5742 0.3755 0.6515 0.060 Uiso calc R 1 . .
C C4 0.6985(3) 0.28820(19) 0.57958(18) 0.0568(7) Uani d . 1 . .
C C5 0.7529(4) 0.2752(2) 0.50434(17) 0.0603(7) Uani d . 1 . .
H H5 0.8136 0.2208 0.4910 0.072 Uiso calc R 1 . .
C C6 0.7148(3) 0.3454(2) 0.44879(15) 0.0529(6) Uani d . 1 . .
C C7 0.5002(3) 0.53592(18) 0.57377(14) 0.0464(6) Uani d . 1 . .
H H7 0.4300 0.5211 0.6182 0.056 Uiso calc R 1 . .
C C8 0.6279(4) 0.6086(2) 0.6006(2) 0.0712(9) Uani d . 1 . .
H H8A 0.7007 0.6206 0.5582 0.107 Uiso calc R 1 . .
H H8B 0.6847 0.5818 0.6446 0.107 Uiso calc R 1 . .
H H8C 0.5784 0.6689 0.6159 0.107 Uiso calc R 1 . .
C C9 0.2437(3) 0.54384(17) 0.49936(12) 0.0413(5) Uani d . 1 . .
H H9 0.2565 0.4764 0.4809 0.050 Uiso calc R 1 . .
C C10 0.1458(3) 0.53736(19) 0.57434(14) 0.0462(6) Uani d . 1 . .
C C11 0.1105(3) 0.6155(2) 0.62414(15) 0.0551(7) Uani d . 1 . .
C C12 0.0257(3) 0.6038(3) 0.69294(16) 0.0657(9) Uani d . 1 . .
H H12 0.0036 0.6578 0.7243 0.079 Uiso calc R 1 . .
C C13 -0.0256(4) 0.5139(3) 0.71500(17) 0.0722(9) Uani d . 1 . .
H H13 -0.0807 0.5061 0.7620 0.087 Uiso calc R 1 . .
C C14 0.0042(4) 0.4338(3) 0.66735(19) 0.0717(9) Uani d . 1 . .
H H14 -0.0323 0.3722 0.6821 0.086 Uiso calc R 1 . .
C C15 0.0871(3) 0.4449(2) 0.59875(16) 0.0555(7) Uani d . 1 . .
H H15 0.1055 0.3905 0.5673 0.067 Uiso calc R 1 . .
C C16 0.1623(3) 0.5990(2) 0.43215(14) 0.0480(6) Uani d . 1 . .
H H16 0.1482 0.6675 0.4478 0.058 Uiso calc R 1 . .
C C17 -0.0009(4) 0.5558(3) 0.41129(17) 0.0771(10) Uani d . 1 . .
H H17A -0.0032 0.4861 0.4214 0.092 Uiso calc R 1 . .
H H17B -0.0843 0.5870 0.4417 0.092 Uiso calc R 1 . .
C C18 -0.0216(4) 0.5764(4) 0.32453(19) 0.1024(14) Uani d . 1 . .
H H18A -0.0591 0.5182 0.2978 0.123 Uiso calc R 1 . .
H H18B -0.0995 0.6279 0.3170 0.123 Uiso calc R 1 . .
C C19 0.1269(4) 0.6057(4) 0.29287(18) 0.1004(15) Uani d . 1 . .
H H19A 0.1208 0.6730 0.2752 0.121 Uiso calc R 1 . .
H H19B 0.1533 0.5650 0.2480 0.121 Uiso calc R 1 . .
C C20 0.2520(3) 0.5960(2) 0.35444(14) 0.0607(7) Uani d . 1 . .
H H20A 0.3275 0.6494 0.3511 0.073 Uiso calc R 1 . .
H H20B 0.3088 0.5346 0.3487 0.073 Uiso calc R 1 . .

loop_
_atom_site_aniso_label
_atom_site_aniso_U_11
_atom_site_aniso_U_22
_atom_site_aniso_U_33
_atom_site_aniso_U_12
_atom_site_aniso_U_13
_atom_site_aniso_U_23
Cl1 0.1119(7) 0.0569(4) 0.0988(6) 0.0057(5) -0.0350(6) 0.0237(4)
Cl2 0.0826(6) 0.0970(6) 0.0659(5) 0.0243(5) 0.0076(4) -0.0202(4)
Cl3 0.0997(6) 0.0587(4) 0.0852(5) 0.0023(4) 0.0080(5) -0.0205(4)
N1 0.0408(10) 0.0424(11) 0.0481(11) 0.0033(9) -0.0060(9) 0.0035(9)
O1 0.0513(10) 0.0707(12) 0.0484(10) 0.0118(9) 0.0076(8) 0.0129(9)
C1 0.0368(12) 0.0505(14) 0.0458(13) 0.0015(11) -0.0041(10) 0.0016(11)
C2 0.0354(12) 0.0429(13) 0.0480(14) -0.0021(11) -0.0048(10) 0.0026(11)
C3 0.0511(14) 0.0501(14) 0.0483(14) -0.0045(12) -0.0077(12) 0.0047(11)
C4 0.0573(16) 0.0423(15) 0.0709(19) 0.0000(12) -0.0216(14) 0.0066(13)
C5 0.0590(16) 0.0455(15) 0.077(2) 0.0077(14) -0.0160(14) -0.0090(13)
C6 0.0455(14) 0.0606(16) 0.0527(15) 0.0038(13) -0.0047(12) -0.0112(12)
C7 0.0444(12) 0.0514(15) 0.0433(13) 0.0056(12) -0.0034(11) 0.0009(11)
C8 0.0663(19) 0.0613(18) 0.086(2) 0.0053(15) -0.0273(17) -0.0162(16)
C9 0.0398(12) 0.0444(12) 0.0397(12) 0.0040(11) 0.0000(10) -0.0036(9)
C10 0.0376(12) 0.0568(15) 0.0442(13) 0.0039(11) -0.0060(10) 0.0000(11)
C11 0.0459(14) 0.0722(18) 0.0473(14) 0.0037(13) -0.0065(12) -0.0100(13)
C12 0.0479(16) 0.107(3) 0.0423(15) 0.0089(17) -0.0037(13) -0.0125(16)
C13 0.0513(17) 0.121(3) 0.0446(16) 0.0014(19) -0.0023(13) 0.0113(19)
C14 0.0548(16) 0.091(2) 0.069(2) -0.0134(18) -0.0066(16) 0.0246(18)
C15 0.0467(14) 0.0685(18) 0.0512(15) -0.0014(13) -0.0035(12) -0.0006(13)
C16 0.0487(14) 0.0514(15) 0.0438(13) 0.0091(12) -0.0049(11) -0.0032(11)
C17 0.0420(14) 0.137(3) 0.0519(17) 0.0015(19) -0.0033(13) 0.0090(18)
C18 0.062(2) 0.189(4) 0.0560(19) -0.016(3) -0.0167(16) 0.025(2)
C19 0.064(2) 0.192(5) 0.0453(17) 0.001(3) -0.0046(15) 0.014(2)
C20 0.0469(15) 0.088(2) 0.0476(14) -0.0023(14) -0.0027(13) 0.0102(14)

loop_
_atom_type_symbol
_atom_type_description
_atom_type_scat_dispersion_real
_atom_type_scat_dispersion_imag
_atom_type_scat_source
C C 0.0033 0.0016 'International Tables Vol C Tables 4.2.6.8 and 6.1.1.4'
H H 0.0000 0.0000 'International Tables Vol C Tables 4.2.6.8 and 6.1.1.4'
N N 0.0061 0.0033 'International Tables Vol C Tables 4.2.6.8 and 6.1.1.4'
O O 0.0106 0.0060 'International Tables Vol C Tables 4.2.6.8 and 6.1.1.4'
Cl Cl 0.1484 0.1585 'International Tables Vol C Tables 4.2.6.8 and 6.1.1.4'

loop_
_geom_angle_atom_site_label_1
_geom_angle_atom_site_label_2
_geom_angle_atom_site_label_3
_geom_angle_site_symmetry_1
_geom_angle_site_symmetry_3
_geom_angle
_geom_angle_publ_flag
C7 N1 C9 . . 115.86(19) ?
C7 N1 H1N . . 108.2 ?
C9 N1 H1N . . 108.2 ?
C1 O1 H1A . . 106.4 ?
O1 C1 C2 . . 122.1(2) ?
O1 C1 C6 . . 119.0(2) ?
C2 C1 C6 . . 118.8(2) ?
C3 C2 C1 . . 119.1(2) ?
C3 C2 C7 . . 118.5(2) ?
C1 C2 C7 . . 122.1(2) ?
C4 C3 C2 . . 120.6(3) ?
C4 C3 H3 . . 119.7 ?
C2 C3 H3 . . 119.7 ?
C5 C4 C3 . . 121.5(2) ?
C5 C4 Cl1 . . 118.7(2) ?
C3 C4 Cl1 . . 119.8(2) ?
C4 C5 C6 . . 118.0(2) ?
C4 C5 H5 . . 121.0 ?
C6 C5 H5 . . 121.0 ?
C5 C6 C1 . . 121.9(2) ?
C5 C6 Cl2 . . 118.7(2) ?
C1 C6 Cl2 . . 119.4(2) ?
N1 C7 C2 . . 111.16(19) ?
N1 C7 C8 . . 108.3(2) ?
C2 C7 C8 . . 110.0(2) ?
N1 C7 H7 . . 109.1 ?
C2 C7 H7 . . 109.1 ?
C8 C7 H7 . . 109.1 ?
C7 C8 H8A . . 109.5 ?
C7 C8 H8B . . 109.5 ?
H8A C8 H8B . . 109.5 ?
C7 C8 H8C . . 109.5 ?
H8A C8 H8C . . 109.5 ?
H8B C8 H8C . . 109.5 ?
N1 C9 C10 . . 114.55(18) ?
N1 C9 C16 . . 109.57(19) ?
C10 C9 C16 . . 114.31(19) ?
N1 C9 H9 . . 105.9 ?
C10 C9 H9 . . 105.9 ?
C16 C9 H9 . . 105.9 ?
C11 C10 C15 . . 115.5(2) ?
C11 C10 C9 . . 125.4(2) ?
C15 C10 C9 . . 119.1(2) ?
C12 C11 C10 . . 122.4(3) ?
C12 C11 Cl3 . . 116.5(2) ?
C10 C11 Cl3 . . 121.1(2) ?
C13 C12 C11 . . 120.2(3) ?
C13 C12 H12 . . 119.9 ?
C11 C12 H12 . . 119.9 ?
C12 C13 C14 . . 119.9(3) ?
C12 C13 H13 . . 120.1 ?
C14 C13 H13 . . 120.1 ?
C15 C14 C13 . . 120.1(3) ?
C15 C14 H14 . . 119.9 ?
C13 C14 H14 . . 119.9 ?
C14 C15 C10 . . 121.8(3) ?
C14 C15 H15 . . 119.1 ?
C10 C15 H15 . . 119.1 ?
C20 C16 C9 . . 114.3(2) ?
C20 C16 C17 . . 103.4(2) ?
C9 C16 C17 . . 112.5(2) ?
C20 C16 H16 . . 108.8 ?
C9 C16 H16 . . 108.8 ?
C17 C16 H16 . . 108.8 ?
C18 C17 C16 . . 104.8(3) ?
C18 C17 H17A . . 110.8 ?
C16 C17 H17A . . 110.8 ?
C18 C17 H17B . . 110.8 ?
C16 C17 H17B . . 110.8 ?
H17A C17 H17B . . 108.9 ?
C19 C18 C17 . . 108.8(3) ?
C19 C18 H18A . . 109.9 ?
C17 C18 H18A . . 109.9 ?
C19 C18 H18B . . 109.9 ?
C17 C18 H18B . . 109.9 ?
H18A C18 H18B . . 108.3 ?
C18 C19 C20 . . 109.3(3) ?
C18 C19 H19A . . 109.8 ?
C20 C19 H19A . . 109.8 ?
C18 C19 H19B . . 109.8 ?
C20 C19 H19B . . 109.8 ?
H19A C19 H19B . . 108.3 ?
C19 C20 C16 . . 104.9(2) ?
C19 C20 H20A . . 110.8 ?
C16 C20 H20A . . 110.8 ?
C19 C20 H20B . . 110.8 ?
C16 C20 H20B . . 110.8 ?
H20A C20 H20B . . 108.8 ?

loop_
_geom_bond_atom_site_label_1
_geom_bond_atom_site_label_2
_geom_bond_site_symmetry_2
_geom_bond_distance
_geom_bond_publ_flag
Cl1 C4 . 1.742(3) ?
Cl2 C6 . 1.731(3) ?
Cl3 C11 . 1.747(3) ?
N1 C7 . 1.477(3) ?
N1 C9 . 1.478(3) ?
N1 H1N . 0.8410 ?
O1 C1 . 1.348(3) ?
O1 H1A . 0.9621 ?
C1 C2 . 1.390(4) ?
C1 C6 . 1.395(4) ?
C2 C3 . 1.389(3) ?
C2 C7 . 1.527(3) ?
C3 C4 . 1.373(4) ?
C3 H3 . 0.9300 ?
C4 C5 . 1.370(4) ?
C5 C6 . 1.384(4) ?
C5 H5 . 0.9300 ?
C7 C8 . 1.533(4) ?
C7 H7 . 0.9800 ?
C8 H8A . 0.9600 ?
C8 H8B . 0.9600 ?
C8 H8C . 0.9600 ?
C9 C10 . 1.521(3) ?
C9 C16 . 1.531(3) ?
C9 H9 . 0.9800 ?
C10 C11 . 1.395(4) ?
C10 C15 . 1.419(4) ?
C11 C12 . 1.379(4) ?
C12 C13 . 1.356(5) ?
C12 H12 . 0.9300 ?
C13 C14 . 1.386(5) ?
C13 H13 . 0.9300 ?
C14 C15 . 1.368(4) ?
C14 H14 . 0.9300 ?
C15 H15 . 0.9300 ?
C16 C20 . 1.522(3) ?
C16 C17 . 1.536(4) ?
C16 H16 . 0.9800 ?
C17 C18 . 1.512(4) ?
C17 H17A . 0.9700 ?
C17 H17B . 0.9700 ?
C18 C19 . 1.417(5) ?
C18 H18A . 0.9700 ?
C18 H18B . 0.9700 ?
C19 C20 . 1.491(4) ?
C19 H19A . 0.9700 ?
C19 H19B . 0.9700 ?
C20 H20A . 0.9700 ?
C20 H20B . 0.9700 ?

loop_
_geom_hbond_atom_site_label_D
_geom_hbond_atom_site_label_H
_geom_hbond_atom_site_label_A
_geom_hbond_site_symmetry_A
_geom_hbond_distance_DH
_geom_hbond_distance_HA
_geom_hbond_distance_DA
_geom_hbond_angle_DHA
O1 H1A N1 . 0.96 1.74 2.622(3) 151
N1 H1N Cl3 . 0.84 2.68 3.260(2) 127
C13 H13 O1 2_565 0.93 2.56 3.422(3) 154

loop_
_geom_torsion_atom_site_label_1
_geom_torsion_atom_site_label_2
_geom_torsion_atom_site_label_3
_geom_torsion_atom_site_label_4
_geom_torsion_site_symmetry_1
_geom_torsion_site_symmetry_2
_geom_torsion_site_symmetry_3
_geom_torsion_site_symmetry_4
_geom_torsion
_geom_torsion_publ_flag
O1 C1 C2 C3 . . . . -179.4(2) ?
C6 C1 C2 C3 . . . . 0.0(4) ?
O1 C1 C2 C7 . . . . -5.9(4) ?
C6 C1 C2 C7 . . . . 173.5(2) ?
C1 C2 C3 C4 . . . . 1.8(4) ?
C7 C2 C3 C4 . . . . -171.9(2) ?
C2 C3 C4 C5 . . . . -1.2(4) ?
C2 C3 C4 Cl1 . . . . 177.7(2) ?
C3 C4 C5 C6 . . . . -1.2(4) ?
Cl1 C4 C5 C6 . . . . 179.9(2) ?
C4 C5 C6 C1 . . . . 3.1(4) ?
C4 C5 C6 Cl2 . . . . -177.1(2) ?
O1 C1 C6 C5 . . . . 176.9(2) ?
C2 C1 C6 C5 . . . . -2.4(4) ?
O1 C1 C6 Cl2 . . . . -2.9(3) ?
C2 C1 C6 Cl2 . . . . 177.76(19) ?
C9 N1 C7 C2 . . . . 83.1(2) ?
C9 N1 C7 C8 . . . . -155.9(2) ?
C3 C2 C7 N1 . . . . -153.0(2) ?
C1 C2 C7 N1 . . . . 33.4(3) ?
C3 C2 C7 C8 . . . . 87.0(3) ?
C1 C2 C7 C8 . . . . -86.5(3) ?
C7 N1 C9 C10 . . . . 49.9(3) ?
C7 N1 C9 C16 . . . . 179.88(18) ?
N1 C9 C10 C11 . . . . 58.0(3) ?
C16 C9 C10 C11 . . . . -69.6(3) ?
N1 C9 C10 C15 . . . . -120.1(2) ?
C16 C9 C10 C15 . . . . 112.3(3) ?
C15 C10 C11 C12 . . . . 0.6(4) ?
C9 C10 C11 C12 . . . . -177.5(2) ?
C15 C10 C11 Cl3 . . . . -179.05(19) ?
C9 C10 C11 Cl3 . . . . 2.8(3) ?
C10 C11 C12 C13 . . . . 0.7(4) ?
Cl3 C11 C12 C13 . . . . -179.6(2) ?
C11 C12 C13 C14 . . . . -1.5(4) ?
C12 C13 C14 C15 . . . . 0.9(4) ?
C13 C14 C15 C10 . . . . 0.4(4) ?
C11 C10 C15 C14 . . . . -1.2(4) ?
C9 C10 C15 C14 . . . . 177.1(2) ?
N1 C9 C16 C20 . . . . 56.3(3) ?
C10 C9 C16 C20 . . . . -173.6(2) ?
N1 C9 C16 C17 . . . . 173.9(2) ?
C10 C9 C16 C17 . . . . -56.0(3) ?
C20 C16 C17 C18 . . . . -26.1(4) ?
C9 C16 C17 C18 . . . . -150.0(3) ?
C16 C17 C18 C19 . . . . 13.3(5) ?
C17 C18 C19 C20 . . . . 5.6(6) ?
C18 C19 C20 C16 . . . . -22.4(5) ?
C9 C16 C20 C19 . . . . 152.1(3) ?
C17 C16 C20 C19 . . . . 29.4(4) ?

loop_
_cod_related_entry_id
_cod_related_entry_database
_cod_related_entry_code
1 ChemSpider 24743524
